data_1530748
loop_
_publ_author_name
'Shamir, J.'
'Schneider, S.'
'Cohen, S.'
'Bino, A.'

_publ_section_title
;
 New double salt (P Cl4)3 (Ti Cl6) (P Cl6) and related compounds in the P
 Cl5 - Ti Cl4 system. Synthesis and structural determination by Raman
 spectroscopy and X-ray analysis
;
_journal_name_full 'Inorganica Chimica Acta'
_journal_page_first 141
_journal_page_last 147
_journal_volume 111
_journal_year 1986
_chemical_formula_sum 'Cl24 P4 Ti'
_chemical_name_systematic '(P Cl4)3 (Ti Cl6) (P Cl6)'
_space_group_IT_number 135
_symmetry_space_group_name_Hall '-P 4c 2ab'
_symmetry_space_group_name_H-M 'P 42/m b c'
_cell_angle_alpha 90
_cell_angle_beta 90
_cell_angle_gamma 90
_cell_formula_units_Z 4
_cell_length_a 14.648
_cell_length_b 14.648
_cell_length_c 13.922
_cell_volume 2987.159
_citation_journal_id_ASTM ICHAA3
_cod_data_source_file Shamir_ICHAA3_1986_1123.cif
_cod_data_source_block Cl24P4Ti1
_cod_original_cell_volume 2987.158
_cod_original_formula_sum 'Cl24 P4 Ti1'
_cod_database_code 1530748

loop_
_symmetry_equiv_pos_as_xyz
x,y,z
-y,x,z+1/2
-x,-y,z
y,-x,z+1/2
x+1/2,-y+1/2,-z
y+1/2,x+1/2,-z+1/2
-x+1/2,y+1/2,-z
-y+1/2,-x+1/2,-z+1/2
-x,-y,-z
y,-x,-z-1/2
x,y,-z
-y,x,-z-1/2
-x-1/2,y-1/2,z
-y-1/2,-x-1/2,z-1/2
x-1/2,-y-1/2,z
y-1/2,x-1/2,z-1/2

loop_
_atom_site_label
_atom_site_type_symbol
_atom_site_fract_x
_atom_site_fract_y
_atom_site_fract_z
_atom_site_occupancy
_atom_site_U_iso_or_equiv
Cl7 Cl-1 0.1277 0.5201 0.1691 1 0.0
Ti1 Ti+4 0.3749 0.7585 0 0.5 0.0
Cl5 Cl-1 0.3752 0.7594 0.1578 1 0.0
Cl6 Cl-1 0.2343 0.6278 0.3311 1 0.0
P1 P+5 0.3749 0.7585 0 0.5 0.0
Cl2 Cl-1 0.4678 0.8784 0 1 0.0
Cl1 Cl-1 0.2827 0.6383 0 1 0.0
Cl4 Cl-1 0.495 0.6649 0 1 0.0
P2 P+5 0.1279 0.6279 0.25 1 0.0
P3 P+5 0 0 0.25 1 0.0
Cl8 Cl-1 0.1064 -0.0073 0.1695 1 0.0
Cl3 Cl-1 0.2551 0.8541 0 1 0.0
